data_4066515
loop_
_publ_author_name
'Usener, Carolin'
'Kehr, Gerald'
'Fr\"ohlich, Roland'
'Wibbeling, Birgit'
'M\"uck-Lichtenfeld, Christian'
'Erker, Gerhard'

_publ_section_title
;
 Developing a Reliable Synthetic Route tocis-1,3-Bridge-Disubstituted
 [3]Ferrocenophane Systems
;
_journal_issue 17
_journal_name_full Organometallics
_journal_page_first 3852
_journal_paper_doi 10.1021/om100501q
_journal_volume 29
_journal_year 2010
_chemical_formula_sum 'C15 H16 Fe O2'
_chemical_formula_weight 284.13
_chemical_name_systematic
; 
 ? 
;
_space_group_IT_number 14
_symmetry_cell_setting monoclinic
_symmetry_space_group_name_Hall '-P 2yn'
_symmetry_space_group_name_H-M 'P 1 21/n 1'
_atom_sites_solution_hydrogens geom
_atom_sites_solution_primary direct
_atom_sites_solution_secondary difmap
_audit_creation_method SHELXL-97
_cell_angle_alpha 90.00
_cell_angle_beta 99.63(1)
_cell_angle_gamma 90.00
_cell_formula_units_Z 4
_cell_length_a 7.423(1)
_cell_length_b 10.329(1)
_cell_length_c 16.609(1)
_cell_measurement_reflns_used 3022
_cell_measurement_temperature 223(2)
_cell_measurement_theta_max 27.88
_cell_measurement_theta_min 0.41
_cell_volume 1255.5(2)
_computing_cell_refinement 'Collect (Nonius B.V., 1998)'
_computing_data_collection 'Collect (Nonius B.V., 1998)'
_computing_data_reduction 'Denzo-SMN (Otwinowski & Minor, 1997)'
_computing_molecular_graphics 'XP (BrukerAXS, 2000)'
_computing_publication_material 'SHELXL-97 (Sheldrick, 1997)'
_computing_structure_refinement 'SHELXL-97 (Sheldrick, 1997)'
_computing_structure_solution 'SHELXS-97 (Sheldrick, 1990)'
_diffrn_ambient_temperature 223(2)
_diffrn_measured_fraction_theta_full 0.962
_diffrn_measured_fraction_theta_max 0.962
_diffrn_measurement_device_type 'Nonius KappaCCD'
_diffrn_measurement_method '\w and \f scans'
_diffrn_radiation_monochromator graphite
_diffrn_radiation_source 'rotating anode Nonius FR591'
_diffrn_radiation_type MoK\a
_diffrn_radiation_wavelength 0.71073
_diffrn_reflns_av_R_equivalents 0.065
_diffrn_reflns_av_sigmaI/netI 0.0489
_diffrn_reflns_limit_h_max 9
_diffrn_reflns_limit_h_min -8
_diffrn_reflns_limit_k_max 13
_diffrn_reflns_limit_k_min -12
_diffrn_reflns_limit_l_max 21
_diffrn_reflns_limit_l_min -22
_diffrn_reflns_number 11366
_diffrn_reflns_theta_full 28.47
_diffrn_reflns_theta_max 28.47
_diffrn_reflns_theta_min 2.85
_exptl_absorpt_coefficient_mu 1.191
_exptl_absorpt_correction_T_max 0.9652
_exptl_absorpt_correction_T_min 0.6473
_exptl_absorpt_correction_type multi-scan
_exptl_absorpt_process_details 'Denzo (Otwinowski, Borek, Majewski & Minor, 2003)'
_exptl_crystal_colour yellow
_exptl_crystal_density_diffrn 1.503
_exptl_crystal_density_method 'not measured'
_exptl_crystal_description plate
_exptl_crystal_F_000 592
_exptl_crystal_size_max 0.40
_exptl_crystal_size_mid 0.25
_exptl_crystal_size_min 0.03
_refine_diff_density_max 1.610
_refine_diff_density_min -0.591
_refine_diff_density_rms 0.115
_refine_ls_extinction_method none
_refine_ls_goodness_of_fit_ref 1.052
_refine_ls_hydrogen_treatment constr
_refine_ls_matrix_type full
_refine_ls_number_parameters 165
_refine_ls_number_reflns 3037
_refine_ls_number_restraints 0
_refine_ls_restrained_S_all 1.052
_refine_ls_R_factor_all 0.1043
_refine_ls_R_factor_gt 0.0760
_refine_ls_shift/su_max 0.000
_refine_ls_shift/su_mean 0.000
_refine_ls_structure_factor_coef Fsqd
_refine_ls_weighting_details 'calc w=1/[\s^2^(Fo^2^)+(0.1117P)^2^+3.0368P] where P=(Fo^2^+2Fc^2^)/3'
_refine_ls_weighting_scheme calc
_refine_ls_wR_factor_gt 0.2022
_refine_ls_wR_factor_ref 0.2211
_reflns_number_gt 2180
_reflns_number_total 3037
_reflns_threshold_expression >2sigma(I)
_cod_data_source_file om100501q_si_002.cif
_cod_data_source_block erk3941
_cod_original_sg_symbol_H-M P21/n
_cod_database_code 4066515

loop_
_symmetry_equiv_pos_as_xyz
'x, y, z'
'-x+1/2, y+1/2, -z+1/2'
'-x, -y, -z'
'x-1/2, -y-1/2, z-1/2'

loop_
_atom_site_label
_atom_site_type_symbol
_atom_site_fract_x
_atom_site_fract_y
_atom_site_fract_z
_atom_site_U_iso_or_equiv
_atom_site_adp_type
_atom_site_occupancy
_atom_site_symmetry_multiplicity
_atom_site_calc_flag
_atom_site_refinement_flags
Fe Fe 0.50025(9) 0.21756(7) 0.23279(4) 0.0390(3) Uani 1 1 d .
C1 C 0.3416(7) 0.1500(5) 0.3100(3) 0.0484(12) Uani 1 1 d .
C2 C 0.4442(8) 0.0488(5) 0.2846(4) 0.0573(14) Uani 1 1 d .
H2 H 0.5279 -0.0033 0.3190 0.069 Uiso 1 1 calc R
C3 C 0.4018(8) 0.0382(6) 0.1997(5) 0.0652(18) Uani 1 1 d .
H3 H 0.4523 -0.0218 0.1673 0.078 Uiso 1 1 calc R
C4 C 0.2720(8) 0.1317(6) 0.1717(3) 0.0578(15) Uani 1 1 d .
H4 H 0.2180 0.1443 0.1169 0.069 Uiso 1 1 calc R
C5 C 0.2344(6) 0.2042(5) 0.2383(3) 0.0398(10) Uani 1 1 d .
H5 H 0.1542 0.2750 0.2362 0.048 Uiso 1 1 calc R
C6 C 0.3470(9) 0.2072(7) 0.3952(4) 0.0648(17) Uani 1 1 d .
H6 H 0.2668 0.2844 0.3899 0.078 Uiso 1 1 calc R
C7 C 0.2734(10) 0.1121(10) 0.4493(4) 0.089(3) Uani 1 1 d .
H7A H 0.1472 0.0924 0.4269 0.133 Uiso 1 1 calc R
H7B H 0.2799 0.1489 0.5034 0.133 Uiso 1 1 calc R
H7C H 0.3453 0.0333 0.4527 0.133 Uiso 1 1 calc R
C8 C 0.5425(10) 0.2513(7) 0.4327(4) 0.0684(18) Uani 1 1 d .
H8A H 0.5458 0.2705 0.4908 0.082 Uiso 1 1 calc R
H8B H 0.6275 0.1798 0.4290 0.082 Uiso 1 1 calc R
C9 C 0.6078(8) 0.3703(6) 0.3914(4) 0.0570(14) Uani 1 1 d .
H9 H 0.5098 0.4362 0.3871 0.068 Uiso 1 1 calc R
C10 C 0.6461(7) 0.3455(5) 0.3061(3) 0.0443(11) Uani 1 1 d .
C11 C 0.5536(8) 0.4089(5) 0.2347(4) 0.0522(13) Uani 1 1 d .
H11 H 0.4684 0.4765 0.2334 0.063 Uiso 1 1 calc R
C12 C 0.6120(8) 0.3527(6) 0.1664(3) 0.0588(15) Uani 1 1 d .
H12 H 0.5725 0.3754 0.1115 0.071 Uiso 1 1 calc R
C13 C 0.7410(7) 0.2561(6) 0.1955(5) 0.0607(17) Uani 1 1 d .
H13 H 0.8009 0.2023 0.1627 0.073 Uiso 1 1 calc R
C14 C 0.7652(7) 0.2531(6) 0.2794(4) 0.0527(14) Uani 1 1 d .
H14 H 0.8469 0.1990 0.3133 0.063 Uiso 1 1 calc R
C15 C 0.7761(8) 0.4271(6) 0.4433(3) 0.0534(13) Uani 1 1 d .
O1 O 0.7740(6) 0.5400(4) 0.4660(3) 0.0680(12) Uani 1 1 d .
O2 O 0.9142(7) 0.3536(5) 0.4596(3) 0.0743(13) Uani 1 1 d .
H2A H 1.0038 0.3966 0.4813 0.111 Uiso 1 1 calc R

loop_
_atom_site_aniso_label
_atom_site_aniso_U_11
_atom_site_aniso_U_22
_atom_site_aniso_U_33
_atom_site_aniso_U_23
_atom_site_aniso_U_13
_atom_site_aniso_U_12
Fe 0.0345(4) 0.0392(4) 0.0439(4) -0.0046(3) 0.0079(3) -0.0042(3)
C1 0.049(3) 0.050(3) 0.047(3) -0.005(2) 0.012(2) -0.015(2)
C2 0.047(3) 0.040(3) 0.082(4) 0.011(3) 0.005(3) -0.008(2)
C3 0.058(3) 0.051(3) 0.092(5) -0.028(3) 0.028(3) -0.020(3)
C4 0.049(3) 0.076(4) 0.045(3) -0.006(3) -0.001(2) -0.025(3)
C5 0.0247(19) 0.043(2) 0.053(3) -0.005(2) 0.0095(18) -0.0035(18)
C6 0.065(4) 0.076(4) 0.053(3) -0.007(3) 0.010(3) -0.020(3)
C7 0.077(5) 0.127(7) 0.062(4) 0.002(4) 0.013(4) -0.026(5)
C8 0.075(4) 0.087(5) 0.043(3) -0.004(3) 0.008(3) -0.030(4)
C9 0.059(3) 0.059(3) 0.054(3) -0.011(3) 0.013(3) -0.017(3)
C10 0.042(2) 0.046(3) 0.045(3) -0.007(2) 0.006(2) -0.017(2)
C11 0.049(3) 0.035(2) 0.072(4) 0.004(2) 0.008(3) -0.003(2)
C12 0.062(3) 0.073(4) 0.043(3) 0.004(3) 0.013(3) -0.020(3)
C13 0.032(2) 0.062(3) 0.089(5) -0.031(3) 0.015(3) -0.007(2)
C14 0.029(2) 0.052(3) 0.077(4) 0.003(3) 0.007(2) -0.006(2)
C15 0.055(3) 0.059(3) 0.045(3) -0.003(3) 0.005(2) -0.012(3)
O1 0.073(3) 0.061(3) 0.066(3) -0.013(2) 0.000(2) -0.012(2)
O2 0.071(3) 0.073(3) 0.072(3) -0.013(2) -0.006(2) -0.011(3)

loop_
_atom_type_symbol
_atom_type_description
_atom_type_scat_dispersion_real
_atom_type_scat_dispersion_imag
_atom_type_scat_source
C C 0.0033 0.0016 'International Tables Vol C Tables 4.2.6.8 and 6.1.1.4'
H H 0.0000 0.0000 'International Tables Vol C Tables 4.2.6.8 and 6.1.1.4'
O O 0.0106 0.0060 'International Tables Vol C Tables 4.2.6.8 and 6.1.1.4'
Fe Fe 0.3463 0.8444 'International Tables Vol C Tables 4.2.6.8 and 6.1.1.4'

loop_
_geom_angle_atom_site_label_1
_geom_angle_atom_site_label_2
_geom_angle_atom_site_label_3
_geom_angle
C10 Fe C5 117.3(2)
C10 Fe C1 99.1(2)
C5 Fe C1 41.9(2)
C10 Fe C11 41.8(2)
C5 Fe C11 105.1(2)
C1 Fe C11 117.8(2)
C10 Fe C2 116.2(2)
C5 Fe C2 69.2(2)
C1 Fe C2 40.7(2)
C11 Fe C2 153.5(3)
C10 Fe C14 41.5(2)
C5 Fe C14 154.3(2)
C1 Fe C14 117.1(2)
C11 Fe C14 68.9(2)
C2 Fe C14 104.5(2)
C10 Fe C13 68.9(2)
C5 Fe C13 163.1(3)
C1 Fe C13 155.0(3)
C11 Fe C13 68.4(2)
C2 Fe C13 123.7(3)
C14 Fe C13 39.7(3)
C10 Fe C4 157.0(2)
C5 Fe C4 40.8(2)
C1 Fe C4 68.7(2)
C11 Fe C4 125.6(3)
C2 Fe C4 67.7(3)
C14 Fe C4 161.5(3)
C13 Fe C4 129.7(3)
C10 Fe C3 154.7(3)
C5 Fe C3 68.6(2)
C1 Fe C3 68.4(2)
C11 Fe C3 163.5(3)
C2 Fe C3 40.3(3)
C14 Fe C3 123.4(3)
C13 Fe C3 113.1(2)
C4 Fe C3 40.0(3)
C10 Fe C12 69.3(2)
C5 Fe C12 124.5(2)
C1 Fe C12 156.8(3)
C11 Fe C12 40.5(2)
C2 Fe C12 162.5(3)
C14 Fe C12 68.0(2)
C13 Fe C12 40.6(3)
C4 Fe C12 114.2(2)
C3 Fe C12 129.7(3)
C2 C1 C5 107.3(5)
C2 C1 C6 129.5(6)
C5 C1 C6 123.0(5)
C2 C1 Fe 70.1(3)
C5 C1 Fe 68.6(3)
C6 C1 Fe 122.0(4)
C3 C2 C1 108.7(5)
C3 C2 Fe 70.4(3)
C1 C2 Fe 69.2(3)
C4 C3 C2 108.1(5)
C4 C3 Fe 69.8(3)
C2 C3 Fe 69.2(3)
C3 C4 C5 109.0(5)
C3 C4 Fe 70.2(3)
C5 C4 Fe 68.4(3)
C4 C5 C1 106.9(5)
C4 C5 Fe 70.9(3)
C1 C5 Fe 69.4(3)
C7 C6 C1 110.3(6)
C7 C6 C8 111.3(6)
C1 C6 C8 111.4(5)
C9 C8 C6 113.7(6)
C10 C9 C15 109.5(5)
C10 C9 C8 114.1(5)
C15 C9 C8 110.4(5)
C14 C10 C11 106.6(5)
C14 C10 C9 129.1(5)
C11 C10 C9 124.1(5)
C14 C10 Fe 70.5(3)
C11 C10 Fe 70.1(3)
C9 C10 Fe 121.2(3)
C12 C11 C10 108.1(5)
C12 C11 Fe 70.6(3)
C10 C11 Fe 68.2(3)
C11 C12 C13 107.5(5)
C11 C12 Fe 68.8(3)
C13 C12 Fe 69.2(4)
C14 C13 C12 109.2(5)
C14 C13 Fe 70.0(3)
C12 C13 Fe 70.2(3)
C13 C14 C10 108.6(5)
C13 C14 Fe 70.3(3)
C10 C14 Fe 68.0(3)
O1 C15 O2 123.7(5)
O1 C15 C9 119.5(6)
O2 C15 C9 116.8(5)

loop_
_geom_bond_atom_site_label_1
_geom_bond_atom_site_label_2
_geom_bond_distance
Fe C10 1.990(5)
Fe C5 1.995(4)
Fe C1 2.006(5)
Fe C11 2.015(5)
Fe C2 2.018(6)
Fe C14 2.023(5)
Fe C13 2.027(6)
Fe C4 2.028(5)
Fe C3 2.033(6)
Fe C12 2.039(6)
C1 C2 1.399(8)
C1 C5 1.431(8)
C1 C6 1.528(8)
C2 C3 1.397(10)
C3 C4 1.389(9)
C4 C5 1.402(8)
C6 C7 1.495(10)
C6 C8 1.550(9)
C8 C9 1.526(9)
C9 C10 1.512(8)
C9 C15 1.513(8)
C10 C14 1.422(8)
C10 C11 1.428(8)
C11 C12 1.405(8)
C12 C13 1.411(9)
C13 C14 1.375(10)
C15 O1 1.226(7)
C15 O2 1.267(7)

loop_
_geom_torsion_atom_site_label_1
_geom_torsion_atom_site_label_2
_geom_torsion_atom_site_label_3
_geom_torsion_atom_site_label_4
_geom_torsion
C10 Fe C1 C2 -120.1(4)
C5 Fe C1 C2 118.7(4)
C11 Fe C1 C2 -159.7(3)
C14 Fe C1 C2 -80.5(4)
C13 Fe C1 C2 -61.5(6)
C4 Fe C1 C2 80.2(4)
C3 Fe C1 C2 37.1(4)
C12 Fe C1 C2 -177.7(5)
C10 Fe C1 C5 121.2(3)
C11 Fe C1 C5 81.6(3)
C2 Fe C1 C5 -118.7(4)
C14 Fe C1 C5 160.8(3)
C13 Fe C1 C5 179.8(5)
C4 Fe C1 C5 -38.5(3)
C3 Fe C1 C5 -81.6(4)
C12 Fe C1 C5 63.5(7)
C10 Fe C1 C6 4.8(6)
C5 Fe C1 C6 -116.4(6)
C11 Fe C1 C6 -34.9(6)
C2 Fe C1 C6 124.9(7)
C14 Fe C1 C6 44.4(6)
C13 Fe C1 C6 63.4(8)
C4 Fe C1 C6 -154.9(6)
C3 Fe C1 C6 162.0(6)
C12 Fe C1 C6 -52.9(9)
C5 C1 C2 C3 -0.8(6)
C6 C1 C2 C3 -175.2(5)
Fe C1 C2 C3 -59.6(4)
C5 C1 C2 Fe 58.8(3)
C6 C1 C2 Fe -115.6(6)
C10 Fe C2 C3 -167.8(3)
C5 Fe C2 C3 81.1(4)
C1 Fe C2 C3 119.9(5)
C11 Fe C2 C3 163.2(5)
C14 Fe C2 C3 -125.1(4)
C13 Fe C2 C3 -86.6(4)
C4 Fe C2 C3 37.2(4)
C12 Fe C2 C3 -63.0(9)
C10 Fe C2 C1 72.3(4)
C5 Fe C2 C1 -38.8(3)
C11 Fe C2 C1 43.3(6)
C14 Fe C2 C1 115.0(4)
C13 Fe C2 C1 153.4(3)
C4 Fe C2 C1 -82.8(4)
C3 Fe C2 C1 -119.9(5)
C12 Fe C2 C1 177.1(7)
C1 C2 C3 C4 -0.4(6)
Fe C2 C3 C4 -59.2(4)
C1 C2 C3 Fe 58.8(4)
C10 Fe C3 C4 146.0(5)
C5 Fe C3 C4 37.0(3)
C1 Fe C3 C4 82.2(4)
C11 Fe C3 C4 -33.4(10)
C2 Fe C3 C4 119.6(5)
C14 Fe C3 C4 -168.8(4)
C13 Fe C3 C4 -124.9(4)
C12 Fe C3 C4 -80.9(4)
C10 Fe C3 C2 26.4(7)
C5 Fe C3 C2 -82.6(4)
C1 Fe C3 C2 -37.4(4)
C11 Fe C3 C2 -153.0(7)
C14 Fe C3 C2 71.7(4)
C13 Fe C3 C2 115.5(4)
C4 Fe C3 C2 -119.6(5)
C12 Fe C3 C2 159.6(4)
C2 C3 C4 C5 1.4(6)
Fe C3 C4 C5 -57.4(4)
C2 C3 C4 Fe 58.8(4)
C10 Fe C4 C3 -142.4(6)
C5 Fe C4 C3 -121.0(5)
C1 Fe C4 C3 -81.4(4)
C11 Fe C4 C3 168.9(4)
C2 Fe C4 C3 -37.5(4)
C14 Fe C4 C3 30.8(9)
C13 Fe C4 C3 78.6(5)
C12 Fe C4 C3 123.5(4)
C10 Fe C4 C5 -21.5(8)
C1 Fe C4 C5 39.6(3)
C11 Fe C4 C5 -70.1(4)
C2 Fe C4 C5 83.5(4)
C14 Fe C4 C5 151.7(7)
C13 Fe C4 C5 -160.4(4)
C3 Fe C4 C5 121.0(5)
C12 Fe C4 C5 -115.5(4)
C3 C4 C5 C1 -1.8(6)
Fe C4 C5 C1 -60.4(3)
C3 C4 C5 Fe 58.6(4)
C2 C1 C5 C4 1.6(6)
C6 C1 C5 C4 176.4(5)
Fe C1 C5 C4 61.3(3)
C2 C1 C5 Fe -59.7(4)
C6 C1 C5 Fe 115.1(5)
C10 Fe C5 C4 170.7(4)
C1 Fe C5 C4 -117.4(5)
C11 Fe C5 C4 127.6(4)
C2 Fe C5 C4 -79.6(4)
C14 Fe C5 C4 -159.7(5)
C13 Fe C5 C4 62.9(9)
C3 Fe C5 C4 -36.3(4)
C12 Fe C5 C4 88.0(4)
C10 Fe C5 C1 -71.9(4)
C11 Fe C5 C1 -115.0(3)
C2 Fe C5 C1 37.7(3)
C14 Fe C5 C1 -42.4(6)
C13 Fe C5 C1 -179.8(7)
C4 Fe C5 C1 117.4(5)
C3 Fe C5 C1 81.1(4)
C12 Fe C5 C1 -154.7(3)
C2 C1 C6 C7 -69.1(8)
C5 C1 C6 C7 117.3(6)
Fe C1 C6 C7 -158.8(5)
C2 C1 C6 C8 55.0(8)
C5 C1 C6 C8 -118.6(6)
Fe C1 C6 C8 -34.7(8)
C7 C6 C8 C9 -166.4(6)
C1 C6 C8 C9 70.1(8)
C6 C8 C9 C10 -70.4(8)
C6 C8 C9 C15 165.8(6)
C15 C9 C10 C14 68.4(7)
C8 C9 C10 C14 -55.9(8)
C15 C9 C10 C11 -116.3(6)
C8 C9 C10 C11 119.3(6)
C15 C9 C10 Fe 157.8(4)
C8 C9 C10 Fe 33.4(7)
C5 Fe C10 C14 161.1(3)
C1 Fe C10 C14 121.1(4)
C11 Fe C10 C14 -116.8(5)
C2 Fe C10 C14 82.2(4)
C13 Fe C10 C14 -36.1(4)
C4 Fe C10 C14 176.7(6)
C3 Fe C10 C14 63.4(6)
C12 Fe C10 C14 -79.7(4)
C5 Fe C10 C11 -82.0(4)
C1 Fe C10 C11 -122.0(3)
C2 Fe C10 C11 -161.0(3)
C14 Fe C10 C11 116.8(5)
C13 Fe C10 C11 80.7(4)
C4 Fe C10 C11 -66.4(7)
C3 Fe C10 C11 -179.7(5)
C12 Fe C10 C11 37.1(3)
C5 Fe C10 C9 36.5(5)
C1 Fe C10 C9 -3.5(5)
C11 Fe C10 C9 118.5(6)
C2 Fe C10 C9 -42.5(6)
C14 Fe C10 C9 -124.6(6)
C13 Fe C10 C9 -160.7(6)
C4 Fe C10 C9 52.1(9)
C3 Fe C10 C9 -61.2(8)
C12 Fe C10 C9 155.7(6)
C14 C10 C11 C12 1.8(6)
C9 C10 C11 C12 -174.4(5)
Fe C10 C11 C12 -59.6(4)
C14 C10 C11 Fe 61.4(3)
C9 C10 C11 Fe -114.8(5)
C10 Fe C11 C12 119.7(5)
C5 Fe C11 C12 -126.0(4)
C1 Fe C11 C12 -169.2(3)
C2 Fe C11 C12 160.4(5)
C14 Fe C11 C12 80.3(4)
C13 Fe C11 C12 37.6(4)
C4 Fe C11 C12 -86.5(4)
C3 Fe C11 C12 -60.7(9)
C5 Fe C11 C10 114.3(3)
C1 Fe C11 C10 71.1(4)
C2 Fe C11 C10 40.8(6)
C14 Fe C11 C10 -39.3(3)
C13 Fe C11 C10 -82.1(4)
C4 Fe C11 C10 153.8(3)
C3 Fe C11 C10 179.6(7)
C12 Fe C11 C10 -119.7(5)
C10 C11 C12 C13 -0.5(6)
Fe C11 C12 C13 -58.6(4)
C10 C11 C12 Fe 58.1(4)
C10 Fe C12 C11 -38.2(3)
C5 Fe C12 C11 71.4(4)
C1 Fe C12 C11 24.9(7)
C2 Fe C12 C11 -150.2(7)
C14 Fe C12 C11 -82.9(4)
C13 Fe C12 C11 -119.5(5)
C4 Fe C12 C11 117.1(4)
C3 Fe C12 C11 161.2(4)
C10 Fe C12 C13 81.3(4)
C5 Fe C12 C13 -169.1(3)
C1 Fe C12 C13 144.3(5)
C11 Fe C12 C13 119.5(5)
C2 Fe C12 C13 -30.8(9)
C14 Fe C12 C13 36.6(4)
C4 Fe C12 C13 -123.4(4)
C3 Fe C12 C13 -79.3(5)
C11 C12 C13 C14 -1.0(7)
Fe C12 C13 C14 -59.3(4)
C11 C12 C13 Fe 58.3(4)
C10 Fe C13 C14 37.7(3)
C5 Fe C13 C14 152.6(7)
C1 Fe C13 C14 -27.0(7)
C11 Fe C13 C14 82.7(4)
C2 Fe C13 C14 -70.5(4)
C4 Fe C13 C14 -158.4(4)
C3 Fe C13 C14 -115.1(4)
C12 Fe C13 C14 120.2(5)
C10 Fe C13 C12 -82.5(4)
C5 Fe C13 C12 32.4(9)
C1 Fe C13 C12 -147.2(5)
C11 Fe C13 C12 -37.5(3)
C2 Fe C13 C12 169.3(4)
C14 Fe C13 C12 -120.2(5)
C4 Fe C13 C12 81.5(5)
C3 Fe C13 C12 124.7(4)
C12 C13 C14 C10 2.1(6)
Fe C13 C14 C10 -57.3(4)
C12 C13 C14 Fe 59.4(4)
C11 C10 C14 C13 -2.4(6)
C9 C10 C14 C13 173.5(5)
Fe C10 C14 C13 58.7(4)
C11 C10 C14 Fe -61.1(3)
C9 C10 C14 Fe 114.8(5)
C10 Fe C14 C13 -120.7(5)
C5 Fe C14 C13 -162.1(5)
C1 Fe C14 C13 167.5(4)
C11 Fe C14 C13 -81.1(4)
C2 Fe C14 C13 125.9(4)
C4 Fe C14 C13 63.3(9)
C3 Fe C14 C13 86.5(4)
C12 Fe C14 C13 -37.4(4)
C5 Fe C14 C10 -41.4(7)
C1 Fe C14 C10 -71.8(4)
C11 Fe C14 C10 39.6(3)
C2 Fe C14 C10 -113.4(4)
C13 Fe C14 C10 120.7(5)
C4 Fe C14 C10 -176.0(7)
C3 Fe C14 C10 -152.8(4)
C12 Fe C14 C10 83.3(4)
C10 C9 C15 O1 111.3(6)
C8 C9 C15 O1 -122.2(7)
C10 C9 C15 O2 -67.3(7)
C8 C9 C15 O2 59.2(7)
